data_2208408
loop_
_publ_author_name
'Ghulam Qadeer'
'Nasim Hasan Rama'
'Qing-Shan Li'

_publ_section_title
;
 2-(Carboxymethyl)-4,6-dimethoxybenzoic acid
;
_journal_coeditor_code RZ6167
_journal_issue 3
_journal_name_full 'Acta Crystallographica Section E'
_journal_page_first o906
_journal_page_last o907
_journal_paper_doi 10.1107/S1600536806003345
_journal_volume 62
_journal_year 2006
_chemical_formula_iupac 'C11 H12 O6'
_chemical_formula_moiety 'C11 H12 O6'
_chemical_formula_sum 'C11 H12 O6'
_chemical_formula_weight 240.21
_chemical_melting_point 170
_chemical_name_common
;
3,5-dimthoxyhomophthalic acid
;
_chemical_name_systematic
;
2-(Carboxymethyl)-4,6-dimethoxybenzoic acid
;
_space_group_IT_number 2
_symmetry_cell_setting triclinic
_symmetry_space_group_name_Hall '-P 1'
_symmetry_space_group_name_H-M 'P -1'
_atom_sites_solution_hydrogens geom
_atom_sites_solution_primary direct
_atom_sites_solution_secondary difmap
_cell_angle_alpha 105.937(2)
_cell_angle_beta 103.444(2)
_cell_angle_gamma 93.211(2)
_cell_formula_units_Z 2
_cell_length_a 7.2886(10)
_cell_length_b 7.9631(11)
_cell_length_c 10.2758(14)
_cell_measurement_reflns_used 2688
_cell_measurement_temperature 292(2)
_cell_measurement_theta_max 28.17
_cell_measurement_theta_min 2.68
_cell_volume 553.17(13)
_computing_cell_refinement 'SAINT (Bruker, 1999)'
_computing_data_collection 'SMART (Bruker, 1998)'
_computing_data_reduction SAINT
_computing_molecular_graphics 'SHELXTL (Bruker, 1999)'
_computing_publication_material SHELXTL
_computing_structure_refinement 'SHELXL97 (Sheldrick, 1997)'
_computing_structure_solution 'SHELXS97 (Sheldrick, 1997)'
_diffrn_ambient_temperature 292(2)
_diffrn_measured_fraction_theta_full 0.981
_diffrn_measured_fraction_theta_max 0.981
_diffrn_measurement_device_type 'Bruker SMART CCD area-detector'
_diffrn_measurement_method '\f and \w'
_diffrn_radiation_monochromator graphite
_diffrn_radiation_source 'fine-focus sealed tube'
_diffrn_radiation_type MoK\a
_diffrn_radiation_wavelength 0.71073
_diffrn_reflns_av_R_equivalents 0.0475
_diffrn_reflns_av_sigmaI/netI 0.0351
_diffrn_reflns_limit_h_max 9
_diffrn_reflns_limit_h_min -9
_diffrn_reflns_limit_k_max 10
_diffrn_reflns_limit_k_min -10
_diffrn_reflns_limit_l_max 13
_diffrn_reflns_limit_l_min -12
_diffrn_reflns_number 4782
_diffrn_reflns_theta_full 27.00
_diffrn_reflns_theta_max 27.00
_diffrn_reflns_theta_min 2.13
_diffrn_standards_decay_% 0
_diffrn_standards_number 0
_exptl_absorpt_coefficient_mu 0.119
_exptl_absorpt_correction_T_max 0.9766
_exptl_absorpt_correction_T_min 0.9660
_exptl_absorpt_correction_type multi-scan
_exptl_absorpt_process_details '(SADABS; Sheldrick, 1996)'
_exptl_crystal_colour 'light yellow'
_exptl_crystal_density_diffrn 1.442
_exptl_crystal_density_method 'not measured'
_exptl_crystal_description block
_exptl_crystal_F_000 252
_exptl_crystal_size_max 0.24
_exptl_crystal_size_mid 0.20
_exptl_crystal_size_min 0.20
_refine_diff_density_max 0.235
_refine_diff_density_min -0.191
_refine_ls_extinction_method none
_refine_ls_goodness_of_fit_ref 1.079
_refine_ls_hydrogen_treatment mixed
_refine_ls_matrix_type full
_refine_ls_number_parameters 162
_refine_ls_number_reflns 2380
_refine_ls_number_restraints 2
_refine_ls_restrained_S_all 1.079
_refine_ls_R_factor_all 0.0493
_refine_ls_R_factor_gt 0.0437
_refine_ls_shift/su_max 0.000
_refine_ls_shift/su_mean 0.000
_refine_ls_structure_factor_coef Fsqd
_refine_ls_weighting_details 'calc w=1/[\s^2^(Fo^2^)+(0.0658P)^2^+0.0652P] where P=(Fo^2^+2Fc^2^)/3'
_refine_ls_weighting_scheme calc
_refine_ls_wR_factor_gt 0.1208
_refine_ls_wR_factor_ref 0.1255
_reflns_number_gt 2074
_reflns_number_total 2380
_reflns_threshold_expression I>2\s(I)
_cod_data_source_file rz6167.cif
_cod_data_source_block I
_cod_database_code 2208408
_cod_database_fobs_code 2208408

loop_
_symmetry_equiv_pos_as_xyz
'x, y, z'
'-x, -y, -z'

loop_
_atom_site_label
_atom_site_fract_x
_atom_site_fract_y
_atom_site_fract_z
_atom_site_U_iso_or_equiv
_atom_site_adp_type
_atom_site_calc_flag
_atom_site_refinement_flags
_atom_site_occupancy
_atom_site_type_symbol
C1 0.28940(18) 0.75801(16) 0.68898(14) 0.0361(3) Uani d . 1 C
C2 0.10780(19) 0.81130(16) 0.68927(13) 0.0364(3) Uani d . 1 C
C3 -0.02643(18) 0.77948(17) 0.55930(14) 0.0368(3) Uani d . 1 C
C4 0.01674(18) 0.69458(18) 0.43471(14) 0.0382(3) Uani d . 1 C
H4 -0.0734 0.6736 0.3496 0.046 Uiso calc R 1 H
C5 0.19461(19) 0.64154(17) 0.43824(14) 0.0375(3) Uani d . 1 C
C6 0.33021(19) 0.67400(17) 0.56503(14) 0.0383(3) Uani d . 1 C
H6 0.4498 0.6385 0.5661 0.046 Uiso calc R 1 H
C7 0.4516(2) 0.80226(18) 0.82010(15) 0.0422(3) Uani d . 1 C
H7A 0.5705 0.8107 0.7938 0.051 Uiso calc R 1 H
H7B 0.4420 0.9171 0.8803 0.051 Uiso calc R 1 H
C8 0.45863(19) 0.67338(17) 0.90187(14) 0.0395(3) Uani d . 1 C
C9 0.0631(2) 0.89595(17) 0.82393(14) 0.0400(3) Uani d . 1 C
C10 -0.3249(2) 0.8280(2) 0.43127(17) 0.0485(4) Uani d . 1 C
H10A -0.2602 0.8918 0.3847 0.073 Uiso calc R 1 H
H10B -0.4348 0.8822 0.4483 0.073 Uiso calc R 1 H
H10C -0.3638 0.7084 0.3733 0.073 Uiso calc R 1 H
C11 0.1312(3) 0.5536(3) 0.18904(16) 0.0577(4) Uani d . 1 C
H11A 0.0121 0.4829 0.1722 0.087 Uiso calc R 1 H
H11B 0.1926 0.5036 0.1168 0.087 Uiso calc R 1 H
H11C 0.1088 0.6711 0.1887 0.087 Uiso calc R 1 H
O1 0.57813(17) 0.73299(14) 1.02706(11) 0.0586(3) Uani d D 1 O
H1 0.591(3) 0.649(2) 1.064(2) 0.088 Uiso d D 1 H
O2 0.37228(14) 0.52591(12) 0.85679(10) 0.0478(3) Uani d . 1 O
O3 0.13985(17) 0.86083(14) 0.93203(11) 0.0546(3) Uani d . 1 O
O4 -0.05790(19) 1.00945(16) 0.82345(12) 0.0623(4) Uani d D 1 O
H4A -0.071(3) 1.045(3) 0.9062(13) 0.093 Uiso d D 1 H
O5 -0.20053(14) 0.83024(15) 0.56072(11) 0.0512(3) Uani d . 1 O
O6 0.24990(14) 0.55808(15) 0.32166(10) 0.0505(3) Uani d . 1 O

loop_
_atom_site_aniso_label
_atom_site_aniso_U_11
_atom_site_aniso_U_22
_atom_site_aniso_U_33
_atom_site_aniso_U_12
_atom_site_aniso_U_13
_atom_site_aniso_U_23
C1 0.0413(7) 0.0335(6) 0.0330(7) 0.0039(5) 0.0072(5) 0.0113(5)
C2 0.0448(7) 0.0334(6) 0.0310(7) 0.0060(5) 0.0112(6) 0.0082(5)
C3 0.0376(7) 0.0392(6) 0.0344(7) 0.0079(5) 0.0113(5) 0.0099(5)
C4 0.0381(7) 0.0452(7) 0.0292(6) 0.0062(5) 0.0066(5) 0.0094(5)
C5 0.0410(7) 0.0388(6) 0.0331(7) 0.0064(5) 0.0132(6) 0.0081(5)
C6 0.0358(6) 0.0422(7) 0.0380(7) 0.0094(5) 0.0102(5) 0.0120(6)
C7 0.0437(7) 0.0420(7) 0.0356(7) 0.0031(6) 0.0035(6) 0.0089(6)
C8 0.0406(7) 0.0405(7) 0.0319(7) 0.0103(5) 0.0037(5) 0.0056(5)
C9 0.0512(8) 0.0359(6) 0.0325(7) 0.0083(6) 0.0119(6) 0.0080(5)
C10 0.0413(7) 0.0565(9) 0.0503(9) 0.0160(6) 0.0114(6) 0.0186(7)
C11 0.0642(10) 0.0761(11) 0.0323(8) 0.0200(8) 0.0165(7) 0.0096(7)
O1 0.0744(8) 0.0453(6) 0.0393(6) -0.0015(5) -0.0142(5) 0.0113(5)
O2 0.0556(6) 0.0400(5) 0.0383(5) 0.0034(4) -0.0041(4) 0.0105(4)
O3 0.0777(8) 0.0583(6) 0.0332(5) 0.0286(6) 0.0187(5) 0.0148(5)
O4 0.0877(9) 0.0680(8) 0.0366(6) 0.0429(7) 0.0223(6) 0.0127(5)
O5 0.0411(5) 0.0721(7) 0.0379(6) 0.0195(5) 0.0121(4) 0.0082(5)
O6 0.0472(6) 0.0686(7) 0.0333(5) 0.0188(5) 0.0145(4) 0.0057(5)

loop_
_atom_type_symbol
_atom_type_description
_atom_type_scat_dispersion_real
_atom_type_scat_dispersion_imag
_atom_type_scat_source
C C 0.0033 0.0016 'International Tables Vol C Tables 4.2.6.8 and 6.1.1.4'
H H 0.0000 0.0000 'International Tables Vol C Tables 4.2.6.8 and 6.1.1.4'
O O 0.0106 0.0060 'International Tables Vol C Tables 4.2.6.8 and 6.1.1.4'

loop_
_geom_angle_atom_site_label_1
_geom_angle_atom_site_label_2
_geom_angle_atom_site_label_3
_geom_angle
C6 C1 C2 120.35(12)
C6 C1 C7 116.69(12)
C2 C1 C7 122.77(12)
C3 C2 C1 117.97(12)
C3 C2 C9 122.14(12)
C1 C2 C9 119.88(12)
O5 C3 C4 121.37(12)
O5 C3 C2 117.53(11)
C4 C3 C2 121.07(12)
C5 C4 C3 119.49(12)
C5 C4 H4 120.3
C3 C4 H4 120.3
O6 C5 C4 123.65(12)
O6 C5 C6 115.93(11)
C4 C5 C6 120.42(12)
C1 C6 C5 120.66(12)
C1 C6 H6 119.7
C5 C6 H6 119.7
C8 C7 C1 114.89(11)
C8 C7 H7A 108.5
C1 C7 H7A 108.5
C8 C7 H7B 108.5
C1 C7 H7B 108.5
H7A C7 H7B 107.5
O2 C8 O1 122.97(13)
O2 C8 C7 124.33(12)
O1 C8 C7 112.59(12)
O3 C9 O4 121.67(12)
O3 C9 C2 121.09(12)
O4 C9 C2 117.24(12)
O5 C10 H10A 109.5
O5 C10 H10B 109.5
H10A C10 H10B 109.5
O5 C10 H10C 109.5
H10A C10 H10C 109.5
H10B C10 H10C 109.5
O6 C11 H11A 109.5
O6 C11 H11B 109.5
H11A C11 H11B 109.5
O6 C11 H11C 109.5
H11A C11 H11C 109.5
H11B C11 H11C 109.5
C8 O1 H1 108.8(16)
C9 O4 H4A 107.1(16)
C3 O5 C10 117.93(11)
C5 O6 C11 117.71(11)

loop_
_geom_bond_atom_site_label_1
_geom_bond_atom_site_label_2
_geom_bond_distance
C1 C6 1.3743(19)
C1 C2 1.4128(18)
C1 C7 1.5131(18)
C2 C3 1.4085(18)
C2 C9 1.4822(18)
C3 O5 1.3552(15)
C3 C4 1.3896(18)
C4 C5 1.3814(18)
C4 H4 0.9300
C5 O6 1.3625(16)
C5 C6 1.3888(19)
C6 H6 0.9300
C7 C8 1.490(2)
C7 H7A 0.9700
C7 H7B 0.9700
C8 O2 1.2136(17)
C8 O1 1.3177(16)
C9 O3 1.2346(17)
C9 O4 1.2979(17)
C10 O5 1.4197(17)
C10 H10A 0.9600
C10 H10B 0.9600
C10 H10C 0.9600
C11 O6 1.4243(18)
C11 H11A 0.9600
C11 H11B 0.9600
C11 H11C 0.9600
O1 H1 0.853(10)
O4 H4A 0.850(10)

loop_
_geom_hbond_atom_site_label_D
_geom_hbond_atom_site_label_H
_geom_hbond_atom_site_label_A
_geom_hbond_site_symmetry_A
_geom_hbond_distance_DH
_geom_hbond_distance_HA
_geom_hbond_distance_DA
_geom_hbond_angle_DHA
C7 H7B O3 . 0.97 2.43 2.7829(19) 101
C10 H10C O2 2_566 0.96 2.56 3.4144(19) 148
O4 H4A O3 2_577 0.850(10) 1.821(11) 2.6606(14) 169(2)
O1 H1 O2 2_667 0.853(10) 1.801(10) 2.6532(14) 178(2)

loop_
_geom_torsion_atom_site_label_1
_geom_torsion_atom_site_label_2
_geom_torsion_atom_site_label_3
_geom_torsion_atom_site_label_4
_geom_torsion
C6 C1 C2 C3 -1.54(19)
C7 C1 C2 C3 173.28(12)
C6 C1 C2 C9 177.77(12)
C7 C1 C2 C9 -7.40(19)
C1 C2 C3 O5 179.67(11)
C9 C2 C3 O5 0.37(19)
C1 C2 C3 C4 1.48(19)
C9 C2 C3 C4 -177.82(12)
O5 C3 C4 C5 -178.56(12)
C2 C3 C4 C5 -0.4(2)
C3 C4 C5 O6 -179.78(12)
C3 C4 C5 C6 -0.6(2)
C2 C1 C6 C5 0.6(2)
C7 C1 C6 C5 -174.55(11)
O6 C5 C6 C1 179.77(11)
C4 C5 C6 C1 0.5(2)
C6 C1 C7 C8 -97.26(15)
C2 C1 C7 C8 87.74(15)
C1 C7 C8 O2 15.7(2)
C1 C7 C8 O1 -167.93(11)
C3 C2 C9 O3 149.68(14)
C1 C2 C9 O3 -29.6(2)
C3 C2 C9 O4 -31.08(19)
C1 C2 C9 O4 149.64(13)
C4 C3 O5 C10 -12.8(2)
C2 C3 O5 C10 168.99(12)
C4 C5 O6 C11 11.6(2)
C6 C5 O6 C11 -167.67(13)

loop_
_cod_related_entry_id
_cod_related_entry_database
_cod_related_entry_code
1 ChemSpider 3378231
